data_9012859
loop_
_publ_author_name
'Abraham, F.'
'Dion, C.'
'Tancret, N.'
'Saadi, M.'

_publ_section_title
;
 Ag2(UO2)2V2O8: a new compound with the carnotite structure.  Synthesis,
 structure and properties
;
_journal_name_full 'Advanced Materials Research'
_journal_page_first 511
_journal_page_last 520
_journal_volume 1
_journal_year 1994
_chemical_formula_structural Ag2(UO2)2V2O8
_chemical_formula_sum 'Ag O6 U V'
_space_group_IT_number 14
_symmetry_space_group_name_Hall '-P 2ybc'
_symmetry_space_group_name_H-M 'P 1 21/c 1'
_cell_angle_alpha 90
_cell_angle_beta 100.56
_cell_angle_gamma 90
_cell_length_a 5.8952
_cell_length_b 8.3541
_cell_length_c 10.4142
_cell_formula_units_Z 4
_cell_volume 504.203
_exptl_crystal_density_diffrn 6.492
_cod_original_formula_sum 'Ag U V O6'
_cod_database_code 9012859

loop_
_symmetry_equiv_pos_as_xyz
x,y,z
x,1/2-y,1/2+z
-x,1/2+y,1/2-z
-x,-y,-z

loop_
_atom_site_label
_atom_site_fract_x
_atom_site_fract_y
_atom_site_fract_z
_atom_site_U_iso_or_equiv
Ag 0.54050 0.22340 0.33600 0.02913
U -0.01780 0.02140 0.18230 0.00507
V 0.13510 0.35000 0.04080 0.01013
O1 0.05600 0.14800 0.01000 0.01697
O2 0.40600 0.35500 0.03300 0.01697
O3 0.66300 0.08100 0.14300 0.01697
O4 0.14300 0.28700 0.20400 0.01697
O5 0.27800 -0.04100 0.22600 0.01697
O6 -0.09000 0.43600 -0.09900 0.01697

_cod_duplicate_entry 1004114
